data_4106176
loop_
_publ_author_name
'Qinliang Zhao'
'T. David Harris'
'Theodore A. Betley'

_publ_contact_author_address
;Department of Chemistry and Chemical Biology
Harvard University
Mallinckrodt 306E
12 Oxford Street
Cambridge, MA 02138
;
_publ_contact_author_email betley@chemistry.harvard.edu
_publ_contact_author_name 'Professor Theodore A. Betley'
_publ_contact_author_phone 617-496-9944
_publ_section_title
;
 [(HL)2Fe6(NCMe)m]n+ (m = 0, 2, 4, 6; n= -1, 0, 1, 2, 3, 4, 6): An
 Electron-Transfer Series Featuring Octahedral Fe6 Clusters Supported by a
 Hexaamide Ligand Platform
;
_journal_name_full 'Journal of the American Chemical Society'
_journal_page_first 8293
_journal_page_last 8306
_journal_paper_doi 10.1021/ja2015845
_journal_volume 133
_journal_year 2011
_chemical_formula_moiety 'C46 H43.98 Fe6 N12, 6(C6 H6)'
_chemical_formula_sum 'C82 H80 Fe6 N12'
_chemical_formula_weight 1568.68
_chemical_name_common '[HL]2Fe6, 6C6H6'
_space_group_IT_number 148
_symmetry_cell_setting trigonal
_symmetry_space_group_name_Hall '-R 3'
_symmetry_space_group_name_H-M 'R -3 :H'
_atom_sites_solution_hydrogens geom
_atom_sites_solution_primary direct
_atom_sites_solution_secondary difmap
_audit_creation_method SHELXL-97
_cell_angle_alpha 90.00
_cell_angle_beta 90.00
_cell_angle_gamma 120.00
_cell_formula_units_Z 3
_cell_length_a 15.726(6)
_cell_length_b 15.726(6)
_cell_length_c 24.027(10)
_cell_measurement_reflns_used 666
_cell_measurement_temperature 100(2)
_cell_measurement_theta_max 18.866
_cell_measurement_theta_min 2.261
_cell_volume 5146(4)
_computing_cell_refinement 'Bruker SAINT'
_computing_data_collection 'Bruker SMART'
_computing_data_reduction 'Bruker SAINT'
_computing_molecular_graphics XP
_computing_publication_material XCIF
_computing_structure_refinement 'SHELXL-97 (Sheldrick, 1997)'
_computing_structure_solution 'SHELXS-97 (Sheldrick, 1990)'
_diffrn_ambient_temperature 100(2)
_diffrn_measured_fraction_theta_full 1.000
_diffrn_measured_fraction_theta_max 1.000
_diffrn_measurement_device_type 'CCD area detector'
_diffrn_measurement_method 'phi and omega scans'
_diffrn_radiation_monochromator graphite
_diffrn_radiation_source 'fine-focus sealed tube'
_diffrn_radiation_type MoK\a
_diffrn_radiation_wavelength 0.71073
_diffrn_reflns_av_R_equivalents 0.1297
_diffrn_reflns_av_sigmaI/netI 0.0990
_diffrn_reflns_limit_h_max 18
_diffrn_reflns_limit_h_min -18
_diffrn_reflns_limit_k_max 17
_diffrn_reflns_limit_k_min -18
_diffrn_reflns_limit_l_max 28
_diffrn_reflns_limit_l_min -28
_diffrn_reflns_number 11039
_diffrn_reflns_theta_full 25.04
_diffrn_reflns_theta_max 25.04
_diffrn_reflns_theta_min 1.72
_exptl_absorpt_coefficient_mu 1.292
_exptl_absorpt_correction_T_max 0.9501
_exptl_absorpt_correction_T_min 0.9037
_exptl_absorpt_correction_type multi-scan
_exptl_absorpt_process_details 'SADABS (Bruker AXS, 2004)'
_exptl_crystal_colour black
_exptl_crystal_density_diffrn 1.519
_exptl_crystal_description block
_exptl_crystal_F_000 2436
_exptl_crystal_size_max 0.08
_exptl_crystal_size_mid 0.04
_exptl_crystal_size_min 0.04
_refine_diff_density_max 0.733
_refine_diff_density_min -0.487
_refine_diff_density_rms 0.120
_refine_ls_extinction_method none
_refine_ls_goodness_of_fit_ref 1.020
_refine_ls_hydrogen_treatment noref
_refine_ls_matrix_type full
_refine_ls_number_parameters 152
_refine_ls_number_reflns 2035
_refine_ls_number_restraints 0
_refine_ls_restrained_S_all 1.020
_refine_ls_R_factor_all 0.1030
_refine_ls_R_factor_gt 0.0558
_refine_ls_shift/su_max 0.000
_refine_ls_shift/su_mean 0.000
_refine_ls_structure_factor_coef Fsqd
_refine_ls_weighting_details 'calc w=1/[\s^2^(Fo^2^)+(0.0644P)^2^+0.0000P] where P=(Fo^2^+2Fc^2^)/3'
_refine_ls_weighting_scheme calc
_refine_ls_wR_factor_gt 0.1171
_refine_ls_wR_factor_ref 0.1387
_reflns_number_gt 1366
_reflns_number_total 2035
_reflns_threshold_expression >2sigma(I)
_cod_data_source_file ja2015845_si_002_1.cif
_cod_data_source_block 1
_cod_original_sg_symbol_H-M 'R -3'
_cod_database_code 4106176

loop_
_symmetry_equiv_pos_as_xyz
'x, y, z'
'-y, x-y, z'
'-x+y, -x, z'
'x+2/3, y+1/3, z+1/3'
'-y+2/3, x-y+1/3, z+1/3'
'-x+y+2/3, -x+1/3, z+1/3'
'x+1/3, y+2/3, z+2/3'
'-y+1/3, x-y+2/3, z+2/3'
'-x+y+1/3, -x+2/3, z+2/3'
'-x, -y, -z'
'y, -x+y, -z'
'x-y, x, -z'
'-x+2/3, -y+1/3, -z+1/3'
'y+2/3, -x+y+1/3, -z+1/3'
'x-y+2/3, x+1/3, -z+1/3'
'-x+1/3, -y+2/3, -z+2/3'
'y+1/3, -x+y+2/3, -z+2/3'
'x-y+1/3, x+2/3, -z+2/3'

loop_
_atom_site_label
_atom_site_type_symbol
_atom_site_fract_x
_atom_site_fract_y
_atom_site_fract_z
_atom_site_U_iso_or_equiv
_atom_site_adp_type
_atom_site_occupancy
_atom_site_symmetry_multiplicity
_atom_site_calc_flag
_atom_site_refinement_flags
Fe1 Fe 0.39047(7) 0.77670(6) 0.12251(3) 0.0196(3) Uani 1 1 d .
N1 N 0.2723(4) 0.7326(4) 0.07150(17) 0.0213(11) Uani 1 1 d .
N2 N 0.3473(4) 0.8519(4) 0.1718(2) 0.0212(12) Uani 1 1 d .
H2A H 0.3037 0.8669 0.1542 0.025 Uiso 1 1 calc R
C1 C 0.3333 0.6667 -0.0698(4) 0.026(2) Uani 1 3 d S
H1A H 0.2680 0.6446 -0.0831 0.039 Uiso 0.33 1 d PR
C2 C 0.3333 0.6667 -0.0054(4) 0.018(2) Uani 1 3 d S
C3 C 0.2983(4) 0.7356(4) 0.0120(2) 0.0217(15) Uani 1 1 d .
H3A H 0.3502 0.8034 0.0029 0.026 Uiso 1 1 calc R
H3B H 0.2399 0.7210 -0.0106 0.026 Uiso 1 1 calc R
C4 C 0.2134(5) 0.7769(5) 0.0790(2) 0.0214(13) Uani 1 1 d .
C5 C 0.2072(4) 0.8424(4) 0.0425(2) 0.0216(15) Uani 1 1 d .
H5A H 0.2492 0.8653 0.0110 0.026 Uiso 1 1 calc R
C6 C 0.1416(5) 0.8745(5) 0.0514(2) 0.0266(15) Uani 1 1 d .
H6A H 0.1387 0.9192 0.0260 0.032 Uiso 1 1 calc R
C7 C 0.5088(5) 1.0960(5) 0.2363(3) 0.0256(15) Uani 1 1 d .
H7A H 0.5292 1.1634 0.2310 0.031 Uiso 1 1 calc R
C8 C 0.4466(4) 1.0265(4) 0.1985(2) 0.0211(14) Uani 1 1 d .
H8A H 0.4259 1.0466 0.1664 0.025 Uiso 1 1 calc R
C9 C 0.4138(4) 0.9275(4) 0.2068(2) 0.0180(14) Uani 1 1 d .
C1S C 0.2563(5) 0.8385(5) -0.1728(3) 0.0338(18) Uani 1 1 d .
H1SA H 0.3179 0.8416 -0.1770 0.041 Uiso 1 1 calc R
C2S C 0.2143(5) 0.8264(5) -0.1206(3) 0.0314(18) Uani 1 1 d .
H2SA H 0.2476 0.8221 -0.0887 0.038 Uiso 1 1 calc R
C3S C 0.1252(5) 0.8208(4) -0.1149(3) 0.0305(17) Uani 1 1 d .
H3SA H 0.0965 0.8117 -0.0790 0.037 Uiso 1 1 calc R
C4S C 0.0206(4) 0.5916(5) 0.0176(3) 0.0279(16) Uani 1 1 d .
H4SA H 0.0353 0.6551 0.0297 0.033 Uiso 1 1 calc R
C5S C -0.0024(4) 0.5184(5) 0.0556(3) 0.0249(16) Uani 1 1 d .
H5SA H -0.0045 0.5310 0.0941 0.030 Uiso 1 1 calc R
C6S C -0.0222(5) 0.4270(5) 0.0387(3) 0.0276(16) Uani 1 1 d .
H6SA H -0.0370 0.3768 0.0653 0.033 Uiso 1 1 calc R

loop_
_atom_site_aniso_label
_atom_site_aniso_U_11
_atom_site_aniso_U_22
_atom_site_aniso_U_33
_atom_site_aniso_U_23
_atom_site_aniso_U_13
_atom_site_aniso_U_12
Fe1 0.0192(5) 0.0206(5) 0.0201(4) -0.0017(3) -0.0014(4) 0.0106(5)
N1 0.023(3) 0.024(3) 0.018(2) -0.002(2) -0.002(2) 0.012(2)
N2 0.017(3) 0.022(3) 0.025(3) -0.001(2) -0.002(2) 0.011(3)
C1 0.031(4) 0.031(4) 0.016(5) 0.000 0.000 0.0154(19)
C2 0.019(3) 0.019(3) 0.018(5) 0.000 0.000 0.0093(16)
C3 0.024(4) 0.021(4) 0.015(3) -0.001(3) -0.004(2) 0.008(3)
C4 0.017(4) 0.019(4) 0.022(3) -0.003(3) -0.003(3) 0.005(3)
C5 0.020(4) 0.024(4) 0.020(3) 0.000(3) -0.002(2) 0.011(3)
C6 0.031(4) 0.019(4) 0.029(3) 0.004(3) -0.001(3) 0.013(3)
C7 0.030(4) 0.016(4) 0.032(4) 0.001(3) 0.004(3) 0.013(3)
C8 0.021(4) 0.025(4) 0.022(3) 0.002(3) 0.001(3) 0.015(3)
C9 0.015(3) 0.023(4) 0.021(3) 0.001(3) 0.002(3) 0.014(3)
C1S 0.026(4) 0.029(4) 0.045(4) -0.005(3) -0.001(3) 0.012(3)
C2S 0.039(5) 0.031(4) 0.025(3) -0.002(3) -0.007(3) 0.018(4)
C3S 0.040(5) 0.019(4) 0.027(4) 0.002(3) 0.005(3) 0.011(4)
C4S 0.018(4) 0.027(4) 0.037(4) -0.009(3) -0.003(3) 0.010(3)
C5S 0.022(4) 0.029(4) 0.026(3) -0.006(3) -0.004(3) 0.014(3)
C6S 0.024(4) 0.028(4) 0.029(4) 0.005(3) -0.002(3) 0.011(3)

loop_
_atom_type_symbol
_atom_type_description
_atom_type_scat_dispersion_real
_atom_type_scat_dispersion_imag
_atom_type_scat_source
C C 0.0033 0.0016 'International Tables Vol C Tables 4.2.6.8 and 6.1.1.4'
H H 0.0000 0.0000 'International Tables Vol C Tables 4.2.6.8 and 6.1.1.4'
N N 0.0061 0.0033 'International Tables Vol C Tables 4.2.6.8 and 6.1.1.4'
Fe Fe 0.3463 0.8444 'International Tables Vol C Tables 4.2.6.8 and 6.1.1.4'

loop_
_geom_angle_atom_site_label_1
_geom_angle_atom_site_label_2
_geom_angle_atom_site_label_3
_geom_angle
_geom_angle_site_symmetry_1
_geom_angle_site_symmetry_3
N2 Fe1 N2 89.75(4) 14_455 .
N2 Fe1 N1 169.5(2) 14_455 .
N2 Fe1 N1 92.05(19) . .
N2 Fe1 N1 81.92(19) 14_455 3_565
N2 Fe1 N1 168.2(2) . 3_565
N1 Fe1 N1 94.7(2) . 3_565
N2 Fe1 Fe1 89.85(15) 14_455 3_565
N2 Fe1 Fe1 138.45(15) . 3_565
N1 Fe1 Fe1 95.63(14) . 3_565
N1 Fe1 Fe1 50.39(15) 3_565 3_565
N2 Fe1 Fe1 139.60(15) 14_455 2_665
N2 Fe1 Fe1 96.15(15) . 2_665
N1 Fe1 Fe1 50.40(15) . 2_665
N1 Fe1 Fe1 95.62(14) 3_565 2_665
Fe1 Fe1 Fe1 60.0 3_565 2_665
N2 Fe1 Fe1 50.06(15) 14_455 14_455
N2 Fe1 Fe1 89.04(15) . 14_455
N1 Fe1 Fe1 140.28(15) . 14_455
N1 Fe1 Fe1 91.96(13) 3_565 14_455
Fe1 Fe1 Fe1 60.02(2) 3_565 14_455
Fe1 Fe1 Fe1 90.0 2_665 14_455
N2 Fe1 Fe1 96.98(15) 14_455 15
N2 Fe1 Fe1 48.88(15) . 15
N1 Fe1 Fe1 91.96(14) . 15
N1 Fe1 Fe1 140.27(15) 3_565 15
Fe1 Fe1 Fe1 90.0 3_565 15
Fe1 Fe1 Fe1 60.02(2) 2_665 15
Fe1 Fe1 Fe1 59.95(5) 14_455 15
C4 N1 C3 110.1(4) . .
C4 N1 Fe1 117.6(4) . .
C3 N1 Fe1 112.3(4) . .
C4 N1 Fe1 109.4(4) . 2_665
C3 N1 Fe1 125.6(4) . 2_665
Fe1 N1 Fe1 79.21(16) . 2_665
C9 N2 Fe1 111.7(4) . 15
C9 N2 Fe1 121.4(4) . .
Fe1 N2 Fe1 81.06(18) 15 .
C9 N2 H2A 112.9 . .
Fe1 N2 H2A 112.9 15 .
Fe1 N2 H2A 112.9 . .
C2 C1 H1A 109.5 . .
C3 C2 C3 112.6(3) . 2_665
C3 C2 C3 112.6(3) . 3_565
C3 C2 C3 112.6(3) 2_665 3_565
C3 C2 C1 106.1(4) . .
C3 C2 C1 106.1(4) 2_665 .
C3 C2 C1 106.1(4) 3_565 .
N1 C3 C2 116.1(5) . .
N1 C3 H3A 108.3 . .
C2 C3 H3A 108.3 . .
N1 C3 H3B 108.3 . .
C2 C3 H3B 108.3 . .
H3A C3 H3B 107.4 . .
C5 C4 C9 118.1(5) . 15
C5 C4 N1 125.9(5) . .
C9 C4 N1 115.9(5) 15 .
C6 C5 C4 121.2(6) . .
C6 C5 H5A 119.4 . .
C4 C5 H5A 119.4 . .
C5 C6 C7 120.6(6) . 15
C5 C6 H6A 119.7 . .
C7 C6 H6A 119.7 15 .
C8 C7 C6 119.2(6) . 14_455
C8 C7 H7A 120.4 . .
C6 C7 H7A 120.4 14_455 .
C7 C8 C9 120.8(6) . .
C7 C8 H8A 119.6 . .
C9 C8 H8A 119.6 . .
C8 C9 N2 124.4(5) . .
C8 C9 C4 120.1(5) . 14_455
N2 C9 C4 115.5(5) . 14_455
C3S C1S C2S 119.3(6) 16_564 .
C3S C1S H1SA 120.3 16_564 .
C2S C1S H1SA 120.3 . .
C3S C2S C1S 120.2(6) . .
C3S C2S H2SA 119.9 . .
C1S C2S H2SA 119.9 . .
C2S C3S C1S 120.4(6) . 16_564
C2S C3S H3SA 119.8 . .
C1S C3S H3SA 119.8 16_564 .
C5S C4S C6S 119.8(6) . 10_565
C5S C4S H4SA 120.1 . .
C6S C4S H4SA 120.1 10_565 .
C4S C5S C6S 120.7(6) . .
C4S C5S H5SA 119.7 . .
C6S C5S H5SA 119.7 . .
C5S C6S C4S 119.5(6) . 10_565
C5S C6S H6SA 120.3 . .
C4S C6S H6SA 120.3 10_565 .

loop_
_geom_bond_atom_site_label_1
_geom_bond_atom_site_label_2
_geom_bond_distance
_geom_bond_site_symmetry_2
Fe1 N2 1.981(5) 14_455
Fe1 N2 2.016(5) .
Fe1 N1 2.036(5) .
Fe1 N1 2.037(5) 3_565
Fe1 Fe1 2.5963(17) 3_565
Fe1 Fe1 2.5963(17) 2_665
Fe1 Fe1 2.5981(15) 14_455
Fe1 Fe1 2.5981(15) 15
N1 C4 1.422(7) .
N1 C3 1.482(6) .
N1 Fe1 2.037(5) 2_665
N2 C9 1.404(8) .
N2 Fe1 1.981(5) 15
N2 H2A 0.9300 .
C1 C2 1.547(12) .
C1 H1A 0.9601 .
C2 C3 1.500(6) .
C2 C3 1.500(6) 2_665
C2 C3 1.500(6) 3_565
C3 H3A 0.9900 .
C3 H3B 0.9900 .
C4 C5 1.392(8) .
C4 C9 1.408(8) 15
C5 C6 1.374(8) .
C5 H5A 0.9500 .
C6 C7 1.386(8) 15
C6 H6A 0.9500 .
C7 C8 1.382(8) .
C7 C6 1.386(8) 14_455
C7 H7A 0.9500 .
C8 C9 1.388(8) .
C8 H8A 0.9500 .
C9 C4 1.408(8) 14_455
C1S C3S 1.370(9) 16_564
C1S C2S 1.387(9) .
C1S H1SA 0.9500 .
C2S C3S 1.366(9) .
C2S H2SA 0.9500 .
C3S C1S 1.370(9) 16_564
C3S H3SA 0.9500 .
C4S C5S 1.370(9) .
C4S C6S 1.385(9) 10_565
C4S H4SA 0.9500 .
C5S C6S 1.371(9) .
C5S H5SA 0.9500 .
C6S C4S 1.385(9) 10_565
C6S H6SA 0.9500 .

loop_
_geom_torsion_atom_site_label_1
_geom_torsion_atom_site_label_2
_geom_torsion_atom_site_label_3
_geom_torsion_atom_site_label_4
_geom_torsion
_geom_torsion_site_symmetry_1
_geom_torsion_site_symmetry_4
N2 Fe1 N1 C4 -89.6(11) 14_455 .
N2 Fe1 N1 C4 10.1(5) . .
N1 Fe1 N1 C4 -160.2(5) 3_565 .
Fe1 Fe1 N1 C4 149.2(4) 3_565 .
Fe1 Fe1 N1 C4 106.4(5) 2_665 .
Fe1 Fe1 N1 C4 101.1(5) 14_455 .
Fe1 Fe1 N1 C4 59.0(4) 15 .
N2 Fe1 N1 C3 39.8(13) 14_455 .
N2 Fe1 N1 C3 139.5(4) . .
N1 Fe1 N1 C3 -30.8(4) 3_565 .
Fe1 Fe1 N1 C3 -81.4(4) 3_565 .
Fe1 Fe1 N1 C3 -124.2(4) 2_665 .
Fe1 Fe1 N1 C3 -129.6(3) 14_455 .
Fe1 Fe1 N1 C3 -171.6(4) 15 .
N2 Fe1 N1 Fe1 164.0(10) 14_455 2_665
N2 Fe1 N1 Fe1 -96.29(18) . 2_665
N1 Fe1 N1 Fe1 93.42(16) 3_565 2_665
Fe1 Fe1 N1 Fe1 42.82(11) 3_565 2_665
Fe1 Fe1 N1 Fe1 -5.3(3) 14_455 2_665
Fe1 Fe1 N1 Fe1 -47.38(10) 15 2_665
N2 Fe1 N2 C9 10.5(4) 14_455 .
N1 Fe1 N2 C9 -159.2(5) . .
N1 Fe1 N2 C9 -34.4(12) 3_565 .
Fe1 Fe1 N2 C9 100.0(5) 3_565 .
Fe1 Fe1 N2 C9 150.4(4) 2_665 .
Fe1 Fe1 N2 C9 60.5(4) 14_455 .
Fe1 Fe1 N2 C9 110.0(5) 15 .
N2 Fe1 N2 Fe1 -99.51(19) 14_455 15
N1 Fe1 N2 Fe1 90.8(2) . 15
N1 Fe1 N2 Fe1 -144.4(9) 3_565 15
Fe1 Fe1 N2 Fe1 -10.0(3) 3_565 15
Fe1 Fe1 N2 Fe1 40.44(14) 2_665 15
Fe1 Fe1 N2 Fe1 -49.46(13) 14_455 15
C4 N1 C3 C2 -162.2(5) . .
Fe1 N1 C3 C2 64.6(5) . .
Fe1 N1 C3 C2 -28.0(7) 2_665 .
C3 C2 C3 N1 52.1(7) 2_665 .
C3 C2 C3 N1 -76.5(6) 3_565 .
C1 C2 C3 N1 167.8(4) . .
C3 N1 C4 C5 -20.5(9) . .
Fe1 N1 C4 C5 109.9(6) . .
Fe1 N1 C4 C5 -162.3(5) 2_665 .
C3 N1 C4 C9 156.2(5) . 15
Fe1 N1 C4 C9 -73.4(7) . 15
Fe1 N1 C4 C9 14.4(6) 2_665 15
C9 C4 C5 C6 -2.3(9) 15 .
N1 C4 C5 C6 174.3(6) . .
C4 C5 C6 C7 -0.1(10) . 15
C6 C7 C8 C9 2.1(9) 14_455 .
C7 C8 C9 N2 177.1(6) . .
C7 C8 C9 C4 0.3(9) . 14_455
Fe1 N2 C9 C8 -157.9(5) 15 .
Fe1 N2 C9 C8 109.4(6) . .
Fe1 N2 C9 C4 19.0(6) 15 14_455
Fe1 N2 C9 C4 -73.7(6) . 14_455
C3S C1S C2S C3S 0.8(11) 16_564 .
C1S C2S C3S C1S -0.8(11) . 16_564
C6S C4S C5S C6S 1.0(11) 10_565 .
C4S C5S C6S C4S -1.0(10) . 10_565
